data_7244538
loop_
_publ_author_name
'Zhu, Baili'
'Jin, Yunpeng'
'Chu, Jingying'
'Zuo, Minghui'
'Cui, Shuxin'

_publ_section_title
;
 Metal--organic framework bearing new viologen ligand for ammonia and
 Cr2O72&#x2212; sensing
;
_journal_issue 12
_journal_name_full 'RSC Advances'
_journal_page_first 6951
_journal_page_last 6957
_journal_paper_doi 10.1039/D2RA00599A
_journal_volume 12
_journal_year 2022
_chemical_formula_moiety 'C20 H6 O17 Zn3, 0.5(C26 H20 N4), C13 H10 N2, H2 O'
_chemical_formula_sum 'C46 H28 N4 O18 Zn3'
_chemical_formula_weight 1120.89
_space_group_crystal_system monoclinic
_space_group_IT_number 13
_space_group_name_Hall '-P 2yc'
_space_group_name_H-M_alt 'P 1 2/c 1'
_atom_sites_solution_hydrogens mixed
_atom_sites_solution_primary iterative
_audit_creation_date 2021-09-29
_audit_creation_method
;
Olex2 1.2
(compiled 2018.05.29 svn.r3508 for OlexSys, GUI svn.r5506)
;
_audit_update_record
;
2021-10-07 deposited with the CCDC.	2022-02-23 downloaded from the CCDC.
;
_cell_angle_alpha 90
_cell_angle_beta 90.504(2)
_cell_angle_gamma 90
_cell_formula_units_Z 4
_cell_length_a 18.5771(17)
_cell_length_b 8.0007(7)
_cell_length_c 27.235(3)
_cell_measurement_reflns_used 2676
_cell_measurement_temperature 296(2)
_cell_measurement_theta_max 26.256
_cell_measurement_theta_min 2.869
_cell_volume 4047.8(7)
_computing_cell_refinement 'SAINT v8.34A (Bruker, 2013)'
_computing_data_reduction 'SAINT v8.34A (Bruker, 2013)'
_computing_molecular_graphics 'Olex2 (Dolomanov et al., 2009)'
_computing_publication_material 'Olex2 (Dolomanov et al., 2009)'
_computing_structure_refinement 'ShelXL (Sheldrick, 2015)'
_computing_structure_solution 'olex2.solve (Bourhis et al., 2015)'
_diffrn_ambient_temperature 296.15
_diffrn_measured_fraction_theta_full 0.999
_diffrn_measured_fraction_theta_max 0.980
_diffrn_measurement_device_type 'CCD area detector'
_diffrn_radiation_type MoK\a
_diffrn_radiation_wavelength 0.71073
_diffrn_reflns_av_R_equivalents 0.0864
_diffrn_reflns_av_unetI/netI 0.1230
_diffrn_reflns_Laue_measured_fraction_full 0.999
_diffrn_reflns_Laue_measured_fraction_max 0.980
_diffrn_reflns_limit_h_max 22
_diffrn_reflns_limit_h_min -24
_diffrn_reflns_limit_k_max 10
_diffrn_reflns_limit_k_min -10
_diffrn_reflns_limit_l_max 32
_diffrn_reflns_limit_l_min -35
_diffrn_reflns_number 23923
_diffrn_reflns_point_group_measured_fraction_full 0.999
_diffrn_reflns_point_group_measured_fraction_max 0.980
_diffrn_reflns_theta_full 25.242
_diffrn_reflns_theta_max 27.679
_diffrn_reflns_theta_min 2.644
_exptl_absorpt_coefficient_mu 1.857
_exptl_absorpt_correction_T_max 0.7456
_exptl_absorpt_correction_T_min 0.6242
_exptl_absorpt_correction_type multi-scan
_exptl_absorpt_process_details
;
SADABS-2014/5 (Bruker,2014/5) was used for absorption correction.
wR2(int) was 0.0769 before and 0.0495 after correction.
The Ratio of minimum to maximum transmission is 0.8372.
The \l/2 correction factor is 0.00150.
;
_exptl_crystal_density_diffrn 1.839
_exptl_crystal_description block
_exptl_crystal_F_000 2264
_refine_diff_density_max 0.881
_refine_diff_density_min -0.658
_refine_diff_density_rms 0.121
_refine_ls_extinction_method none
_refine_ls_goodness_of_fit_ref 1.056
_refine_ls_hydrogen_treatment constr
_refine_ls_matrix_type full
_refine_ls_number_parameters 644
_refine_ls_number_reflns 9293
_refine_ls_number_restraints 0
_refine_ls_restrained_S_all 1.056
_refine_ls_R_factor_all 0.1392
_refine_ls_R_factor_gt 0.0611
_refine_ls_shift/su_max 0.001
_refine_ls_shift/su_mean 0.000
_refine_ls_structure_factor_coef Fsqd
_refine_ls_weighting_details 'w=1/[\s^2^(Fo^2^)+(0.0261P)^2^] where P=(Fo^2^+2Fc^2^)/3'
_refine_ls_weighting_scheme calc
_refine_ls_wR_factor_gt 0.0829
_refine_ls_wR_factor_ref 0.1004
_reflns_Friedel_coverage 0.000
_reflns_number_gt 5191
_reflns_number_total 9481
_reflns_threshold_expression 'I > 2\s(I)'
_cod_data_source_file d2ra00599a2.cif
_cod_data_source_block 210925zbl6_0m
_cod_database_code 7244538
_shelx_shelxl_version_number 2014/7
_shelx_space_group_comment
;
The symmetry employed for this shelxl refinement is uniquely defined
by the following loop, which should always be used as a source of
symmetry information in preference to the above space-group names.
They are only intended as comments.
;
_olex2_refinement_description
;
1. Fixed Uiso
 At 1.2 times of:
  All C(H) groups, All C(H,H) groups
 At 1.5 times of:
  All O(H,H) groups
2.a Free rotating group:
 OW1(HW1A,HW1B)
2.b Rotating group:
 O4(H4A,H4B)
2.c Secondary CH2 refined with riding coordinates:
 C8(H8A,H8B), C39(H39A,H39B)
2.d Aromatic/amide H refined with riding coordinates:
 C16(H16), C22(H22), C28(H28), C33(H33), C7(H7), C6(H6), C45(H45), C41(H41),
 C3(H3), C4(H4), C37(H37), C38(H38), C42(H42), C44(H44), C9(H9), C13(H13),
 C35(H35), C36(H36), C10(H10), C12(H12)
;
_olex2_submission_special_instructions 'No special instructions were received'

loop_
_space_group_symop_operation_xyz
'x, y, z'
'-x, y, -z+1/2'
'-x, -y, -z'
'x, -y, z-1/2'

loop_
_atom_site_label
_atom_site_type_symbol
_atom_site_fract_x
_atom_site_fract_y
_atom_site_fract_z
_atom_site_U_iso_or_equiv
_atom_site_adp_type
_atom_site_occupancy
_atom_site_site_symmetry_order
_atom_site_calc_flag
_atom_site_refinement_flags_posn
_atom_site_refinement_flags_adp
_atom_site_refinement_flags_occupancy
_atom_site_disorder_assembly
_atom_site_disorder_group
Zn01 Zn 0.25271(3) 0.09901(6) 0.10921(2) 0.01381(13) Uani 1 1 d . . . . .
Zn02 Zn 0.25077(3) 0.09737(6) 0.39046(2) 0.01705(14) Uani 1 1 d . . . . .
Zn03 Zn 0.22503(3) -0.24234(7) 0.44982(2) 0.01818(14) Uani 1 1 d . . . . .
O12 O 0.20521(15) 0.7049(4) 0.37839(11) 0.0185(8) Uani 1 1 d . . . . .
O14 O 0.23616(17) 0.9401(4) 0.16371(11) 0.0224(8) Uani 1 1 d . . . . .
O1 O 0.68058(16) 0.0329(4) 0.44395(12) 0.0251(8) Uani 1 1 d . . . . .
O9 O 0.33339(16) 0.1051(4) 0.43641(12) 0.0239(8) Uani 1 1 d . . . . .
O6 O 0.15958(16) -0.0586(4) 0.57326(12) 0.0220(8) Uani 1 1 d . . . . .
O17 O 0.26809(16) 0.3054(4) 0.14591(12) 0.0208(8) Uani 1 1 d . . . . .
O10 O 0.23282(17) 0.2608(4) 0.34111(11) 0.0288(8) Uani 1 1 d . . . . .
O3 O 0.32647(16) -0.1656(4) 0.45744(12) 0.0239(8) Uani 1 1 d . . . . .
O7 O 0.18011(17) 0.0006(4) 0.43782(13) 0.0276(9) Uani 1 1 d . . . . .
O11 O 0.31130(17) 0.4476(4) 0.36992(12) 0.0261(8) Uani 1 1 d . . . . .
O5 O 0.17209(15) -0.2415(4) 0.51247(11) 0.0230(8) Uani 1 1 d . . . . .
O15 O 0.25623(18) 0.7060(4) 0.12139(12) 0.0288(9) Uani 1 1 d . . . . .
O13 O 0.27003(18) 0.9102(4) 0.34466(12) 0.0258(8) Uani 1 1 d . . . . .
O16 O 0.15684(17) 0.4106(4) 0.14357(12) 0.0297(9) Uani 1 1 d . . . . .
O2 O 0.59907(18) 0.1290(5) 0.39162(13) 0.0352(10) Uani 1 1 d . . . . .
N2 N 0.5524(2) 0.4719(5) 0.37705(15) 0.0229(10) Uani 1 1 d . . . . .
N3 N 0.0310(2) 0.6618(5) 0.11754(15) 0.0268(11) Uani 1 1 d . . . . .
O4 O 0.2514(2) -0.4858(4) 0.45801(13) 0.0472(11) Uani 1 1 d . . . . .
H4A H 0.2677 -0.5227 0.4310 0.071 Uiso 1 1 d GR . . . .
H4B H 0.2132 -0.5419 0.4628 0.071 Uiso 1 1 d GR . . . .
OW1 O 0.2466(2) -0.7219(5) 0.52333(13) 0.0514(12) Uani 1 1 d . . . . .
HW1A H 0.2523 -0.7003 0.5536 0.077 Uiso 1 1 d G . . . .
HW1B H 0.2733 -0.8037 0.5155 0.077 Uiso 1 1 d G . . . .
C17 C 0.4297(2) -0.0110(5) 0.48146(17) 0.0137(11) Uani 1 1 d . . . . .
C32 C 0.2180(3) 0.4039(6) 0.16039(17) 0.0154(11) Uani 1 1 d . . . . .
C15 C 0.5573(2) 0.0338(6) 0.46824(17) 0.0157(11) Uani 1 1 d . . . . .
C20 C 0.0686(2) -0.0610(5) 0.51404(17) 0.0149(11) Uani 1 1 d . . . . .
C21 C 0.0607(2) 0.0335(5) 0.47121(17) 0.0140(11) Uani 1 1 d . . . . .
O8 O 0.11734(19) 0.2172(5) 0.41648(16) 0.0652(15) Uani 1 1 d . . . . .
C30 C 0.2431(2) 0.7832(6) 0.15987(18) 0.0160(11) Uani 1 1 d . . . . .
C14 C 0.6164(3) 0.0688(6) 0.43149(18) 0.0191(12) Uani 1 1 d . . . . .
C16 C 0.4875(2) 0.0226(6) 0.45066(17) 0.0190(11) Uani 1 1 d . . . . .
H16 H 0.4788 0.0379 0.4173 0.023 Uiso 1 1 calc R . . . .
C27 C 0.2400(2) 0.7696(6) 0.34330(16) 0.0153(10) Uani 1 1 d . . . . .
C22 C -0.0074(2) 0.0902(6) 0.45763(16) 0.0172(11) Uani 1 1 d . . . . .
H22 H -0.0125 0.1500 0.4285 0.021 Uiso 1 1 calc R . . . .
C18 C 0.3567(2) -0.0268(6) 0.45752(17) 0.0169(11) Uani 1 1 d . . . . .
C19 C 0.1390(2) -0.1248(6) 0.53406(18) 0.0180(11) Uani 1 1 d . . . . .
C28 C 0.2395(2) 0.7631(5) 0.25205(16) 0.0145(10) Uani 1 1 d . . . . .
H28 H 0.2380 0.8793 0.2530 0.017 Uiso 1 1 calc R . . . .
C26 C 0.2439(2) 0.6743(6) 0.29581(17) 0.0152(11) Uani 1 1 d . . . . .
C29 C 0.2372(2) 0.6823(5) 0.20687(17) 0.0143(11) Uani 1 1 d . . . . .
C31 C 0.2367(2) 0.5076(6) 0.20520(17) 0.0135(11) Uani 1 1 d . . . . .
C33 C 0.2459(2) 0.4200(5) 0.24912(18) 0.0161(10) Uani 1 1 d . . . . .
H33 H 0.2491 0.3040 0.2482 0.019 Uiso 1 1 calc R . . . .
C24 C 0.2666(3) 0.3987(6) 0.33930(18) 0.0184(11) Uani 1 1 d . . . . .
C40 C 0.0117(3) 0.8919(7) 0.17683(18) 0.0268(12) Uani 1 1 d . . . . .
C34 C 0.0067(3) 0.5361(6) 0.02467(18) 0.0231(12) Uani 1 1 d . . . . .
C8 C 0.5755(3) 0.4547(6) 0.32579(18) 0.0268(13) Uani 1 1 d . . . . .
H8A H 0.5413 0.3849 0.3082 0.032 Uiso 1 1 calc R . . . .
H8B H 0.6219 0.3992 0.3252 0.032 Uiso 1 1 calc R . . . .
C25 C 0.2506(2) 0.5007(5) 0.29419(17) 0.0141(11) Uani 1 1 d . . . . .
C11 C 0.5110(3) 0.4949(6) 0.47403(18) 0.0256(13) Uani 1 1 d . . . . .
C7 C 0.5906(2) 0.7645(7) 0.22194(18) 0.0294(13) Uani 1 1 d . . . . .
H7 H 0.5936 0.7606 0.1879 0.035 Uiso 1 1 calc R . . . .
C23 C 0.1225(3) 0.0876(6) 0.43931(18) 0.0223(12) Uani 1 1 d . . . . .
C5 C 0.5814(2) 0.6216(6) 0.29979(19) 0.0239(12) Uani 1 1 d . . . . .
C6 C 0.5865(2) 0.6182(7) 0.24894(19) 0.0262(12) Uani 1 1 d . . . . .
H6 H 0.5871 0.5158 0.2328 0.031 Uiso 1 1 calc R . . . .
C43 C -0.0453(3) 1.2045(7) 0.19576(19) 0.0306(14) Uani 1 1 d . . . . .
C45 C 0.0515(3) 1.0352(7) 0.16856(19) 0.0340(14) Uani 1 1 d . . . . .
H45 H 0.0980 1.0256 0.1565 0.041 Uiso 1 1 calc R . . . .
C41 C -0.0580(3) 0.9081(7) 0.19413(19) 0.0330(14) Uani 1 1 d . . . . .
H41 H -0.0857 0.8130 0.1995 0.040 Uiso 1 1 calc R . . . .
C2 C 0.5900(3) 0.9154(7) 0.2460(2) 0.0326(14) Uani 1 1 d . . . . .
C3 C 0.5863(3) 0.9214(7) 0.2969(2) 0.0341(14) Uani 1 1 d . . . . .
H3 H 0.5866 1.0238 0.3131 0.041 Uiso 1 1 calc R . . . .
C4 C 0.5822(2) 0.7744(6) 0.32330(19) 0.0294(13) Uani 1 1 d . . . . .
H4 H 0.5800 0.7784 0.3574 0.035 Uiso 1 1 calc R . . . .
C37 C 0.0840(3) 0.6595(6) 0.0850(2) 0.0309(14) Uani 1 1 d . . . . .
H37 H 0.1291 0.7012 0.0937 0.037 Uiso 1 1 calc R . . . .
N4 N -0.0855(2) 1.4988(6) 0.2226(2) 0.0505(15) Uani 1 1 d . . . . .
C38 C 0.0729(3) 0.5966(6) 0.03883(19) 0.0304(13) Uani 1 1 d . . . . .
H38 H 0.1108 0.5948 0.0167 0.036 Uiso 1 1 calc R . . . .
C39 C 0.0447(3) 0.7229(6) 0.16869(18) 0.0321(14) Uani 1 1 d . . . . .
H39A H 0.0961 0.7292 0.1746 0.039 Uiso 1 1 calc R . . . .
H39B H 0.0246 0.6439 0.1919 0.039 Uiso 1 1 calc R . . . .
C42 C -0.0865(3) 1.0627(7) 0.2033(2) 0.0378(15) Uani 1 1 d . . . . .
H42 H -0.1334 1.0724 0.2146 0.045 Uiso 1 1 calc R . . . .
C44 C 0.0239(3) 1.1913(7) 0.1777(2) 0.0381(15) Uani 1 1 d . . . . .
H44 H 0.0513 1.2865 0.1718 0.046 Uiso 1 1 calc R . . . .
N1 N 0.5838(3) 1.1941(7) 0.1992(2) 0.0628(17) Uani 1 1 d . . . . .
C9 C 0.4832(3) 0.4586(7) 0.3886(2) 0.0372(15) Uani 1 1 d . . . . .
H9 H 0.4492 0.4405 0.3639 0.045 Uiso 1 1 calc R . . . .
C13 C 0.6014(3) 0.4961(7) 0.4126(2) 0.0370(15) Uani 1 1 d . . . . .
H13 H 0.6497 0.5048 0.4044 0.044 Uiso 1 1 calc R . . . .
C1 C 0.5888(3) 1.0691(8) 0.2191(2) 0.0431(16) Uani 1 1 d . . . . .
C35 C -0.0478(3) 0.5442(6) 0.0594(2) 0.0307(14) Uani 1 1 d . . . . .
H35 H -0.0938 0.5069 0.0513 0.037 Uiso 1 1 calc R . . . .
C36 C -0.0345(3) 0.6063(7) 0.1052(2) 0.0368(14) Uani 1 1 d . . . . .
H36 H -0.0714 0.6100 0.1281 0.044 Uiso 1 1 calc R . . . .
C46 C -0.0705(3) 1.3667(8) 0.2097(2) 0.0376(15) Uani 1 1 d . . . . .
C10 C 0.4615(3) 0.4711(8) 0.4362(2) 0.0420(16) Uani 1 1 d . . . . .
H10 H 0.4127 0.4637 0.4434 0.050 Uiso 1 1 calc R . . . .
C12 C 0.5823(3) 0.5083(7) 0.4604(2) 0.0374(15) Uani 1 1 d . . . . .
H12 H 0.6175 0.5260 0.4843 0.045 Uiso 1 1 calc R . . . .

loop_
_atom_site_aniso_label
_atom_site_aniso_U_11
_atom_site_aniso_U_22
_atom_site_aniso_U_33
_atom_site_aniso_U_23
_atom_site_aniso_U_13
_atom_site_aniso_U_12
Zn01 0.0148(3) 0.0158(3) 0.0108(3) -0.0009(2) 0.0001(2) -0.0005(3)
Zn02 0.0220(3) 0.0155(3) 0.0136(3) 0.0031(3) -0.0019(2) -0.0016(3)
Zn03 0.0199(3) 0.0196(3) 0.0151(3) 0.0000(3) 0.0017(2) -0.0016(3)
O12 0.0216(18) 0.025(2) 0.0091(18) 0.0002(14) -0.0003(14) -0.0037(15)
O14 0.037(2) 0.0133(18) 0.017(2) 0.0027(14) 0.0013(16) 0.0031(16)
O1 0.0151(19) 0.036(2) 0.025(2) 0.0051(17) 0.0067(16) 0.0036(16)
O9 0.0222(18) 0.0246(19) 0.025(2) 0.0040(17) -0.0084(16) 0.0007(17)
O6 0.0192(18) 0.030(2) 0.017(2) -0.0013(16) -0.0053(15) 0.0022(16)
O17 0.0212(18) 0.0188(19) 0.023(2) -0.0073(15) 0.0022(15) -0.0029(15)
O10 0.038(2) 0.0238(19) 0.024(2) 0.0115(18) -0.0026(16) -0.0016(19)
O3 0.0171(18) 0.0223(18) 0.032(2) -0.0021(16) -0.0044(16) -0.0037(15)
O7 0.0195(19) 0.027(2) 0.036(2) 0.0078(17) 0.0132(17) 0.0073(16)
O11 0.029(2) 0.033(2) 0.016(2) -0.0003(16) -0.0056(17) 0.0051(17)
O5 0.0241(18) 0.0255(18) 0.0195(19) 0.0039(17) 0.0047(15) 0.0099(17)
O15 0.047(2) 0.027(2) 0.012(2) -0.0002(15) 0.0029(17) -0.0019(18)
O13 0.043(2) 0.0174(19) 0.017(2) -0.0042(16) 0.0064(17) -0.0125(18)
O16 0.022(2) 0.038(2) 0.029(2) -0.0096(18) -0.0033(17) -0.0003(18)
O2 0.031(2) 0.055(3) 0.020(2) 0.0124(19) 0.0030(17) -0.0064(19)
N2 0.023(2) 0.025(2) 0.021(3) 0.0001(19) -0.001(2) 0.001(2)
N3 0.023(2) 0.035(3) 0.022(3) -0.002(2) -0.004(2) 0.011(2)
O4 0.092(3) 0.023(2) 0.026(2) 0.0008(18) 0.025(2) 0.007(2)
OW1 0.101(4) 0.035(3) 0.019(2) 0.0059(19) 0.009(2) 0.031(2)
C17 0.013(2) 0.010(2) 0.018(3) 0.001(2) -0.002(2) -0.001(2)
C32 0.020(3) 0.011(2) 0.015(3) 0.001(2) 0.005(2) -0.002(2)
C15 0.015(3) 0.016(3) 0.016(3) -0.001(2) 0.004(2) 0.001(2)
C20 0.011(2) 0.015(3) 0.019(3) -0.004(2) -0.001(2) 0.002(2)
C21 0.013(2) 0.017(3) 0.012(3) -0.001(2) -0.001(2) 0.000(2)
O8 0.041(2) 0.065(3) 0.091(4) 0.057(3) 0.037(2) 0.026(2)
C30 0.006(2) 0.022(3) 0.020(3) 0.001(2) -0.003(2) -0.003(2)
C14 0.020(3) 0.019(3) 0.018(3) -0.005(2) 0.005(2) -0.007(2)
C16 0.022(3) 0.028(3) 0.007(3) -0.001(2) -0.003(2) -0.002(2)
C27 0.016(2) 0.020(3) 0.010(3) -0.001(2) -0.002(2) 0.005(2)
C22 0.023(3) 0.022(3) 0.007(2) 0.002(2) -0.003(2) 0.000(2)
C18 0.015(3) 0.024(3) 0.011(3) -0.005(2) 0.000(2) 0.000(2)
C19 0.013(2) 0.022(3) 0.018(3) 0.007(2) 0.003(2) -0.002(2)
C28 0.016(2) 0.011(2) 0.016(3) 0.001(2) 0.001(2) 0.001(2)
C26 0.012(2) 0.021(3) 0.012(3) -0.003(2) 0.002(2) 0.001(2)
C29 0.010(2) 0.018(3) 0.015(3) 0.003(2) -0.004(2) 0.001(2)
C31 0.009(2) 0.015(3) 0.016(3) -0.002(2) -0.001(2) 0.002(2)
C33 0.019(2) 0.012(2) 0.018(2) 0.001(2) 0.0019(19) -0.001(2)
C24 0.017(3) 0.021(3) 0.017(3) -0.003(2) 0.005(2) 0.004(2)
C40 0.025(3) 0.040(3) 0.016(3) -0.006(3) -0.004(2) -0.003(3)
C34 0.026(3) 0.019(3) 0.025(3) 0.004(2) -0.004(3) 0.007(2)
C8 0.025(3) 0.036(3) 0.019(3) -0.003(2) 0.001(2) 0.003(3)
C25 0.014(2) 0.011(2) 0.018(3) 0.001(2) -0.001(2) -0.001(2)
C11 0.021(3) 0.029(3) 0.026(3) 0.000(3) 0.005(3) -0.001(2)
C7 0.023(3) 0.045(3) 0.021(3) 0.002(3) 0.000(2) -0.001(3)
C23 0.019(3) 0.029(3) 0.019(3) 0.003(2) -0.002(2) 0.000(3)
C5 0.013(3) 0.034(3) 0.025(3) 0.005(3) -0.003(2) 0.003(2)
C6 0.016(3) 0.034(3) 0.029(3) -0.005(3) -0.003(2) -0.001(2)
C43 0.025(3) 0.037(4) 0.030(3) 0.000(3) 0.001(3) -0.002(3)
C45 0.023(3) 0.054(4) 0.025(3) -0.006(3) 0.008(3) -0.003(3)
C41 0.023(3) 0.039(4) 0.037(4) -0.001(3) 0.000(3) -0.004(3)
C2 0.023(3) 0.033(3) 0.042(4) 0.008(3) -0.002(3) 0.000(3)
C3 0.033(3) 0.028(3) 0.042(4) -0.004(3) -0.005(3) 0.006(3)
C4 0.031(3) 0.035(3) 0.022(3) -0.003(3) -0.003(2) 0.006(3)
C37 0.018(3) 0.041(3) 0.033(4) -0.001(3) 0.000(3) 0.003(2)
N4 0.034(3) 0.044(3) 0.074(4) 0.005(3) 0.001(3) -0.001(3)
C38 0.023(3) 0.044(3) 0.025(3) 0.000(3) 0.003(2) -0.002(3)
C39 0.030(3) 0.043(4) 0.023(3) 0.000(3) -0.004(2) 0.008(3)
C42 0.026(3) 0.043(4) 0.045(4) 0.003(3) 0.002(3) 0.000(3)
C44 0.030(3) 0.047(4) 0.038(4) 0.002(3) 0.010(3) -0.008(3)
N1 0.058(4) 0.055(4) 0.076(5) 0.018(3) 0.006(3) 0.008(3)
C9 0.020(3) 0.066(4) 0.025(3) 0.004(3) -0.005(3) -0.001(3)
C13 0.017(3) 0.060(4) 0.035(4) -0.003(3) 0.006(3) -0.003(3)
C1 0.037(4) 0.040(4) 0.052(5) 0.005(3) 0.001(3) 0.001(3)
C35 0.023(3) 0.037(3) 0.031(4) -0.002(3) -0.003(3) -0.003(3)
C36 0.022(3) 0.052(4) 0.036(4) -0.005(3) 0.000(3) 0.003(3)
C46 0.023(3) 0.043(4) 0.047(4) 0.007(3) 0.001(3) -0.008(3)
C10 0.019(3) 0.078(5) 0.029(4) -0.002(3) 0.003(3) -0.007(3)
C12 0.024(3) 0.064(4) 0.024(4) -0.002(3) -0.002(3) -0.008(3)

loop_
_atom_type_symbol
_atom_type_description
_atom_type_scat_dispersion_real
_atom_type_scat_dispersion_imag
_atom_type_scat_source
C C 0.0033 0.0016 'International Tables Vol C Tables 4.2.6.8 and 6.1.1.4'
H H 0.0000 0.0000 'International Tables Vol C Tables 4.2.6.8 and 6.1.1.4'
N N 0.0061 0.0033 'International Tables Vol C Tables 4.2.6.8 and 6.1.1.4'
O O 0.0106 0.0060 'International Tables Vol C Tables 4.2.6.8 and 6.1.1.4'
Zn Zn 0.2839 1.4301 'International Tables Vol C Tables 4.2.6.8 and 6.1.1.4'

loop_
_geom_angle_atom_site_label_1
_geom_angle_atom_site_label_2
_geom_angle_atom_site_label_3
_geom_angle
_geom_angle_site_symmetry_1
_geom_angle_site_symmetry_3
_geom_angle_publ_flag
O14 Zn01 O1 118.52(13) 1_545 2_655 ?
O14 Zn01 O6 97.08(13) 1_545 4 ?
O1 Zn01 O6 98.18(13) 2_655 4 ?
O17 Zn01 O14 100.50(13) . 1_545 ?
O17 Zn01 O1 120.65(13) . 2_655 ?
O17 Zn01 O6 120.56(13) . 4 ?
O9 Zn02 O7 96.56(14) . . ?
O9 Zn02 O13 106.20(14) . 1_545 ?
O10 Zn02 O9 123.85(14) . . ?
O10 Zn02 O7 127.47(14) . . ?
O10 Zn02 O13 96.10(14) . 1_545 ?
O13 Zn02 O7 103.65(13) 1_545 . ?
O12 Zn03 O7 88.58(13) 1_545 . ?
O3 Zn03 O12 109.21(13) . 1_545 ?
O3 Zn03 O7 95.92(12) . . ?
O3 Zn03 O4 93.31(15) . . ?
O5 Zn03 O12 138.04(13) . 1_545 ?
O5 Zn03 O3 112.74(13) . . ?
O5 Zn03 O7 86.13(13) . . ?
O5 Zn03 O4 91.70(14) . . ?
O4 Zn03 O12 86.96(14) . 1_545 ?
O4 Zn03 O7 170.65(15) . . ?
C27 O12 Zn03 123.4(3) . 1_565 ?
C30 O14 Zn01 123.9(3) . 1_565 ?
C14 O1 Zn01 109.6(3) . 2_655 ?
C18 O9 Zn02 121.2(3) . . ?
C19 O6 Zn01 127.2(3) . 4_556 ?
C32 O17 Zn01 125.1(3) . . ?
C24 O10 Zn02 122.7(3) . . ?
C18 O3 Zn03 134.6(3) . . ?
Zn02 O7 Zn03 101.09(13) . . ?
C23 O7 Zn02 111.3(3) . . ?
C23 O7 Zn03 144.7(3) . . ?
C19 O5 Zn03 130.6(3) . . ?
C27 O13 Zn02 127.7(3) . 1_565 ?
C9 N2 C8 120.6(4) . . ?
C9 N2 C13 119.5(5) . . ?
C13 N2 C8 119.9(4) . . ?
C37 N3 C39 120.3(4) . . ?
C37 N3 C36 120.4(5) . . ?
C36 N3 C39 119.3(4) . . ?
C15 C17 C18 124.0(4) 3_656 . ?
C16 C17 C15 119.1(4) . 3_656 ?
C16 C17 C18 116.8(4) . . ?
O17 C32 C31 115.0(4) . . ?
O16 C32 O17 125.8(4) . . ?
O16 C32 C31 118.9(4) . . ?
C17 C15 C14 123.4(4) 3_656 . ?
C16 C15 C17 118.9(4) . 3_656 ?
C16 C15 C14 117.7(4) . . ?
C21 C20 C22 118.2(4) . 3_556 ?
C21 C20 C19 124.8(4) . . ?
C22 C20 C19 116.9(4) 3_556 . ?
C20 C21 C23 124.2(4) . . ?
C22 C21 C20 119.1(4) . . ?
C22 C21 C23 116.6(4) . . ?
O14 C30 C29 116.7(4) . . ?
O15 C30 O14 125.7(4) . . ?
O15 C30 C29 117.6(4) . . ?
O1 C14 C15 117.7(4) . . ?
O2 C14 O1 124.3(4) . . ?
O2 C14 C15 118.0(4) . . ?
C15 C16 C17 122.0(4) . . ?
O12 C27 C26 118.1(4) . . ?
O13 C27 O12 124.9(4) . . ?
O13 C27 C26 117.0(4) . . ?
C21 C22 C20 122.7(4) . 3_556 ?
O9 C18 C17 115.2(4) . . ?
O3 C18 O9 125.9(4) . . ?
O3 C18 C17 118.7(4) . . ?
O6 C19 O5 124.3(4) . . ?
O6 C19 C20 115.2(4) . . ?
O5 C19 C20 120.5(4) . . ?
C26 C28 C29 121.5(4) . . ?
C28 C26 C27 118.4(4) . . ?
C28 C26 C25 119.1(4) . . ?
C25 C26 C27 122.5(4) . . ?
C28 C29 C30 119.8(4) . . ?
C28 C29 C31 119.6(4) . . ?
C31 C29 C30 120.3(4) . . ?
C29 C31 C32 125.1(4) . . ?
C33 C31 C32 116.2(4) . . ?
C33 C31 C29 118.3(4) . . ?
C25 C33 C31 122.0(4) . . ?
O10 C24 C25 114.2(4) . . ?
O11 C24 O10 125.3(5) . . ?
O11 C24 C25 120.4(4) . . ?
C45 C40 C41 118.7(5) . . ?
C45 C40 C39 120.2(5) . . ?
C41 C40 C39 121.1(5) . . ?
C38 C34 C34 122.4(6) . 3_565 ?
C38 C34 C35 116.6(5) . . ?
C35 C34 C34 121.0(6) . 3_565 ?
N2 C8 C5 112.6(4) . . ?
C26 C25 C24 122.2(4) . . ?
C33 C25 C26 119.1(4) . . ?
C33 C25 C24 118.7(4) . . ?
C10 C11 C11 122.1(6) . 3_666 ?
C12 C11 C11 121.7(6) . 3_666 ?
C12 C11 C10 116.2(5) . . ?
C2 C7 C6 119.2(5) . . ?
O7 C23 C21 120.3(4) . . ?
O8 C23 O7 120.8(5) . . ?
O8 C23 C21 118.9(4) . . ?
C6 C5 C8 117.0(5) . . ?
C4 C5 C8 124.3(5) . . ?
C4 C5 C6 118.7(5) . . ?
C7 C6 C5 121.1(5) . . ?
C42 C43 C46 121.3(5) . . ?
C44 C43 C42 120.5(5) . . ?
C44 C43 C46 118.0(5) . . ?
C44 C45 C40 121.5(5) . . ?
C42 C41 C40 120.7(5) . . ?
C7 C2 C3 120.5(5) . . ?
C7 C2 C1 120.6(6) . . ?
C3 C2 C1 118.8(6) . . ?
C4 C3 C2 119.6(5) . . ?
C5 C4 C3 120.9(5) . . ?
N3 C37 C38 120.7(5) . . ?
C37 C38 C34 121.0(5) . . ?
N3 C39 C40 111.4(4) . . ?
C41 C42 C43 119.8(5) . . ?
C45 C44 C43 118.9(5) . . ?
N2 C9 C10 120.9(5) . . ?
N2 C13 C12 121.5(5) . . ?
N1 C1 C2 175.4(7) . . ?
C36 C35 C34 120.7(5) . . ?
N3 C36 C35 120.6(5) . . ?
N4 C46 C43 174.6(6) . . ?
C9 C10 C11 121.0(5) . . ?
C13 C12 C11 120.8(5) . . ?

loop_
_geom_bond_atom_site_label_1
_geom_bond_atom_site_label_2
_geom_bond_distance
_geom_bond_site_symmetry_2
_geom_bond_publ_flag
Zn01 O14 1.980(3) 1_545 ?
Zn01 O1 1.986(3) 2_655 ?
Zn01 O6 2.007(3) 4 ?
Zn01 O17 1.950(3) . ?
Zn02 O9 1.973(3) . ?
Zn02 O10 1.903(3) . ?
Zn02 O7 2.004(3) . ?
Zn02 O13 1.984(3) 1_545 ?
Zn03 O12 2.021(3) 1_545 ?
Zn03 O3 1.991(3) . ?
Zn03 O7 2.140(3) . ?
Zn03 O5 1.977(3) . ?
Zn03 O4 2.020(3) . ?
O12 Zn03 2.021(3) 1_565 ?
O12 C27 1.268(5) . ?
O14 Zn01 1.980(3) 1_565 ?
O14 C30 1.267(5) . ?
O1 Zn01 1.986(3) 2_655 ?
O1 C14 1.269(5) . ?
O9 C18 1.276(5) . ?
O6 Zn01 2.007(3) 4_556 ?
O6 C19 1.249(5) . ?
O17 C32 1.284(5) . ?
O10 C24 1.270(5) . ?
O3 C18 1.243(5) . ?
O7 C23 1.277(5) . ?
O11 C24 1.236(5) . ?
O5 C19 1.266(5) . ?
O15 C30 1.242(5) . ?
O13 Zn02 1.984(3) 1_565 ?
O13 C27 1.257(5) . ?
O16 C32 1.223(5) . ?
O2 C14 1.229(5) . ?
N2 C8 1.471(6) . ?
N2 C9 1.330(6) . ?
N2 C13 1.337(6) . ?
N3 C37 1.331(6) . ?
N3 C39 1.496(6) . ?
N3 C36 1.335(6) . ?
C17 C15 1.401(6) 3_656 ?
C17 C16 1.394(6) . ?
C17 C18 1.506(6) . ?
C32 C31 1.513(6) . ?
C15 C17 1.401(6) 3_656 ?
C15 C14 1.518(6) . ?
C15 C16 1.382(6) . ?
C20 C21 1.396(6) . ?
C20 C22 1.399(6) 3_556 ?
C20 C19 1.503(6) . ?
C21 C22 1.391(6) . ?
C21 C23 1.509(6) . ?
O8 C23 1.213(5) . ?
C30 C29 1.518(6) . ?
C27 C26 1.504(6) . ?
C22 C20 1.399(6) 3_556 ?
C28 C26 1.390(6) . ?
C28 C29 1.390(6) . ?
C26 C25 1.395(6) . ?
C29 C31 1.398(6) . ?
C31 C33 1.396(6) . ?
C33 C25 1.389(6) . ?
C24 C25 1.502(6) . ?
C40 C45 1.384(7) . ?
C40 C41 1.389(7) . ?
C40 C39 1.502(7) . ?
C34 C34 1.482(9) 3_565 ?
C34 C38 1.373(6) . ?
C34 C35 1.394(7) . ?
C8 C5 1.516(6) . ?
C11 C11 1.478(9) 3_666 ?
C11 C10 1.388(7) . ?
C11 C12 1.383(6) . ?
C7 C6 1.385(7) . ?
C7 C2 1.375(7) . ?
C5 C6 1.389(7) . ?
C5 C4 1.380(7) . ?
C43 C42 1.385(7) . ?
C43 C44 1.385(7) . ?
C43 C46 1.432(8) . ?
C45 C44 1.374(7) . ?
C41 C42 1.369(7) . ?
C2 C3 1.388(7) . ?
C2 C1 1.432(8) . ?
C3 C4 1.381(7) . ?
C37 C38 1.368(7) . ?
N4 C46 1.149(7) . ?
N1 C1 1.140(7) . ?
C9 C10 1.365(7) . ?
C13 C12 1.355(7) . ?
C35 C36 1.362(7) . ?

loop_
_geom_hbond_atom_site_label_D
_geom_hbond_atom_site_label_H
_geom_hbond_atom_site_label_A
_geom_hbond_distance_DH
_geom_hbond_distance_HA
_geom_hbond_distance_DA
_geom_hbond_angle_DHA
_geom_hbond_site_symmetry_A
O4 H4A O11 0.85 1.87 2.707(5) 166.5 1_545
OW1 HW1A O15 0.85 1.85 2.678(5) 165.9 4_556
